data_1010465
loop_
_publ_author_name
'Ketelaar, J A A'

_publ_section_title
;
Die Kristallstruktur der Aluminiumhalogenide
;
_journal_coden_ASTM ZEKGAX
_journal_name_full
;
Zeitschrift fuer Kristallographie, Kristallgeometrie, Kristallphysik,
Kristallchemie (-144,1977)
;
_journal_page_first 119
_journal_page_last 131
_journal_volume 85
_journal_year 1933
_chemical_formula_structural 'Al F3'
_chemical_formula_sum 'Al F3'
_chemical_name_systematic 'Aluminium fluoride'
_space_group_IT_number 155
_symmetry_cell_setting trigonal
_symmetry_space_group_name_Hall 'P 3* 2'
_symmetry_space_group_name_H-M 'R 3 2 :R'
_cell_angle_alpha 58.52
_cell_angle_beta 58.52
_cell_angle_gamma 58.52
_cell_formula_units_Z 2
_cell_length_a 5.029(5)
_cell_length_b 5.029(5)
_cell_length_c 5.029(5)
_cell_volume 86.9
_cod_original_sg_symbol_H-M 'R 3 2 R'
_cod_database_code 1010465

loop_
_symmetry_equiv_pos_as_xyz
x,y,z
-y,-x,-z
y,z,x
-x,-z,-y
z,x,y
-z,-y,-x

loop_
_atom_site_label
_atom_site_type_symbol
_atom_site_symmetry_multiplicity
_atom_site_Wyckoff_symbol
_atom_site_fract_x
_atom_site_fract_y
_atom_site_fract_z
_atom_site_occupancy
_atom_site_attached_hydrogens
_atom_site_calc_flag
Al1 Al3+ 2 c 0.237(2) 0.237(2) 0.237(2) 1. 0 d
F1 F1- 3 d 0.430(3) 0.570(3) 0. 1. 0 d
F2 F1- 3 e 0.070(3) 0.930(3) 0.5 1. 0 d

loop_
_atom_type_symbol
_atom_type_oxidation_number
Al3+ 3.000
F1- -1.000
